data_7046410
loop_
_publ_author_name
'Luo, Jian'
'Ao, Yu-Fei'
'Malm, Christian'
'Hunger, Johannes'
'Wang, Qi-Qiang'
'Wang, De-Xian'

_publ_section_title
;
 Tritopic ion-pair receptors based on anion-\p interactions for selective
 CaX<sub>2</sub> binding.
;
_journal_issue 24
_journal_name_full 'Dalton transactions (Cambridge, England : 2003)'
_journal_page_first 7883
_journal_page_last 7887
_journal_paper_doi 10.1039/c8dt01727a
_journal_volume 47
_journal_year 2018
_chemical_absolute_configuration ad
_chemical_formula_moiety 'C24 H31 Ca Cl2 N7 O10, 2(I), C2 H3 N'
_chemical_formula_sum 'C26 H34 Ca Cl2 I2 N8 O10'
_chemical_formula_weight 983.39
_space_group_crystal_system orthorhombic
_space_group_IT_number 33
_space_group_name_Hall 'P 2c -2n'
_space_group_name_H-M_alt 'P n a 21'
_symmetry_space_group_name_Hall 'P 2c -2n'
_symmetry_space_group_name_H-M 'P n a 21'
_atom_sites_solution_hydrogens mixed
_audit_creation_date 2017-09-05
_audit_creation_method
;
Olex2 1.2
(compiled 2017.08.10 svn.r3458 for OlexSys, GUI svn.r5381)
;
_audit_update_record
;
2018-03-28 deposited with the CCDC.
2018-05-17 downloaded from the CCDC.
;
_cell_angle_alpha 90
_cell_angle_beta 90
_cell_angle_gamma 90
_cell_formula_units_Z 4
_cell_length_a 17.615(3)
_cell_length_b 15.703(3)
_cell_length_c 13.956(2)
_cell_measurement_reflns_used 11355
_cell_measurement_temperature 173(2)
_cell_measurement_theta_max 27.5
_cell_measurement_theta_min 1.3
_cell_volume 3860.3(11)
_computing_cell_refinement 'CrystalClear-SM Expert 2.0 r4 (Rigaku, 2009)'
_computing_data_collection 'CrystalClear (Rigaku Inc., 2007)'
_computing_data_reduction 'CrystalClear-SM Expert 2.0 r4 (Rigaku, 2009)'
_computing_molecular_graphics 'Olex2 (Dolomanov et al., 2009)'
_computing_publication_material 'CIFTAB (Sheldrick, 2013)'
_computing_structure_refinement 'ShelXL (Sheldrick, 2015)'
_computing_structure_solution 'SHELXT 2014/4 (Sheldrick, 2014)'
_diffrn_ambient_temperature 173(2)
_diffrn_measured_fraction_theta_full 0.993
_diffrn_measured_fraction_theta_max 0.989
_diffrn_measurement_device_type 'MM007-HF CCD(Saturn 724+)'
_diffrn_measurement_method '\w scans at fixed \c = 45\%'
_diffrn_radiation_monochromator Confocal
_diffrn_radiation_type MoK\a
_diffrn_radiation_wavelength 0.71073
_diffrn_reflns_av_R_equivalents 0.0576
_diffrn_reflns_av_unetI/netI 0.0542
_diffrn_reflns_Laue_measured_fraction_full 0.993
_diffrn_reflns_Laue_measured_fraction_max 0.989
_diffrn_reflns_limit_h_max 20
_diffrn_reflns_limit_h_min -22
_diffrn_reflns_limit_k_max 20
_diffrn_reflns_limit_k_min -12
_diffrn_reflns_limit_l_max 18
_diffrn_reflns_limit_l_min -12
_diffrn_reflns_number 13046
_diffrn_reflns_point_group_measured_fraction_full 0.844
_diffrn_reflns_point_group_measured_fraction_max 0.822
_diffrn_reflns_theta_full 25.242
_diffrn_reflns_theta_max 27.476
_diffrn_reflns_theta_min 1.737
_diffrn_source 'Rotating Anode'
_exptl_absorpt_coefficient_mu 1.959
_exptl_absorpt_correction_T_max 1.000
_exptl_absorpt_correction_T_min 0.781
_exptl_absorpt_correction_type multi-scan
_exptl_absorpt_process_details 'CrystalClear-SM Expert 2.0 r4 (Rigaku, 2009)'
_exptl_crystal_colour Colorless
_exptl_crystal_density_diffrn 1.692
_exptl_crystal_density_method "'not measured'"
_exptl_crystal_description block
_exptl_crystal_F_000 1944
_exptl_crystal_size_max 0.365
_exptl_crystal_size_mid 0.356
_exptl_crystal_size_min 0.175
_refine_diff_density_max 0.884
_refine_diff_density_min -0.888
_refine_diff_density_rms 0.104
_refine_ls_abs_structure_details
;
 Classical Flack method preferred over Parsons because s.u. lower.
;
_refine_ls_abs_structure_Flack -0.02(3)
_refine_ls_extinction_method none
_refine_ls_goodness_of_fit_ref 1.060
_refine_ls_hydrogen_treatment constr
_refine_ls_matrix_type full
_refine_ls_number_parameters 173(2)
_refine_ls_number_reflns 7276
_refine_ls_number_restraints 1
_refine_ls_restrained_S_all 1.060
_refine_ls_R_factor_all 0.0474
_refine_ls_R_factor_gt 0.0448
_refine_ls_shift/su_max 0.001
_refine_ls_shift/su_mean 0.000
_refine_ls_structure_factor_coef Fsqd
_refine_ls_weighting_details 'w=1/[\s^2^(Fo^2^)+(0.0586P)^2^+2.6361P] where P=(Fo^2^+2Fc^2^)/3'
_refine_ls_weighting_scheme calc
_refine_ls_wR_factor_gt 0.1116
_refine_ls_wR_factor_ref 0.1148
_reflns_Friedel_coverage 0.597
_reflns_Friedel_fraction_full 0.682
_reflns_Friedel_fraction_max 0.641
_reflns_number_gt 6834
_reflns_number_total 7276
_reflns_threshold_expression 'I > 2\s(I)'
_cod_data_source_file c8dt01727a2.cif
_cod_data_source_block a_c
_cod_depositor_comments 'Adding full bibliography for 7046407--7046410.cif.'
_cod_original_cell_volume 3860.6(11)
_cod_database_code 7046410
_shelx_shelxl_version_number 2016/6
_shelx_space_group_comment
;
The symmetry employed for this shelxl refinement is uniquely defined
by the following loop, which should always be used as a source of
symmetry information in preference to the above space-group names.
They are only intended as comments.
;
_shelx_estimated_absorpt_t_max 0.726
_shelx_estimated_absorpt_t_min 0.535
_olex2_refinement_description
;
1. Fixed Uiso
 At 1.2 times of:
  All C(H) groups, All C(H,H) groups
 At 1.5 times of:
  All C(H,H,H) groups, All O(H,H) groups
2.a Rotating group:
 O9(H9A,H9B), O10(H10A,H10B)
2.b Secondary CH2 refined with riding coordinates:
 C13(H13A,H13B), C14(H14A,H14B), C15(H15A,H15B), C16(H16A,H16B), C17(H17A,
 H17B), C18(H18A,H18B), C19(H19A,H19B), C20(H20A,H20B), C21(H21A,H21B),
 C22(H22A,H22B)
2.c Aromatic/amide H refined with riding coordinates:
 C5(H5), C6(H6), C7(H7), C9(H9)
2.d Idealised Me refined as rotating group:
 C23(H23A,H23B,H23C), C25(H25A,H25B,H25C)
;
_olex2_submission_special_instructions 'No special instructions were received'

loop_
_space_group_symop_operation_xyz
'x, y, z'
'-x, -y, z+1/2'
'x+1/2, -y+1/2, z'
'-x+1/2, y+1/2, z+1/2'

loop_
_atom_site_label
_atom_site_type_symbol
_atom_site_fract_x
_atom_site_fract_y
_atom_site_fract_z
_atom_site_U_iso_or_equiv
_atom_site_adp_type
_atom_site_occupancy
_atom_site_site_symmetry_order
_atom_site_calc_flag
_atom_site_refinement_flags_posn
Ca1 Ca 0.28310(7) 0.21669(9) 0.72341(11) 0.0251(3) Uani 1 1 d .
Cl1 Cl 0.62909(10) -0.14110(10) 0.69521(14) 0.0362(4) Uani 1 1 d .
Cl2 Cl 0.57711(11) 0.66091(11) 0.63542(15) 0.0429(5) Uani 1 1 d .
O1 O 0.4031(3) -0.0057(3) 0.5689(4) 0.0338(11) Uani 1 1 d .
O2 O 0.6362(3) 0.1047(3) 0.4908(4) 0.0312(11) Uani 1 1 d .
O3 O 0.6112(3) 0.4039(3) 0.4542(4) 0.0300(11) Uani 1 1 d .
O4 O 0.3819(3) 0.4425(3) 0.5968(4) 0.0308(11) Uani 1 1 d .
O5 O 0.2915(2) 0.3695(3) 0.7544(3) 0.0227(9) Uani 1 1 d .
O6 O 0.2806(3) 0.2514(3) 0.8930(5) 0.0339(12) Uani 1 1 d .
O7 O 0.2763(3) 0.0930(3) 0.8244(7) 0.0479(15) Uani 1 1 d .
O8 O 0.2674(3) 0.0790(3) 0.6367(5) 0.0429(14) Uani 1 1 d .
O9 O 0.4148(3) 0.2271(3) 0.7324(5) 0.0468(15) Uani 1 1 d .
H9A H 0.448361 0.185661 0.747267 0.070 Uiso 1 1 d GR
H9B H 0.443760 0.273635 0.721592 0.070 Uiso 1 1 d GR
O10 O 0.1517(3) 0.2356(3) 0.7232(4) 0.0319(10) Uani 1 1 d .
H10A H 0.116636 0.201342 0.747654 0.048 Uiso 1 1 d GR
H10B H 0.125587 0.278690 0.698572 0.048 Uiso 1 1 d GR
N1 N 0.5080(3) -0.0700(4) 0.6234(5) 0.0297(13) Uani 1 1 d .
N2 N 0.6288(3) -0.0126(3) 0.5811(4) 0.0261(11) Uani 1 1 d .
N3 N 0.5160(3) 0.0568(4) 0.5279(4) 0.0250(12) Uani 1 1 d .
N4 N 0.5933(3) 0.5208(4) 0.5409(4) 0.0288(12) Uani 1 1 d .
N5 N 0.4715(3) 0.5480(3) 0.6103(4) 0.0277(12) Uani 1 1 d .
N6 N 0.4925(3) 0.4183(3) 0.5256(4) 0.0238(11) Uani 1 1 d .
N7 N 0.2995(3) 0.2638(4) 0.5533(5) 0.0357(14) Uani 1 1 d .
C1 C 0.4787(3) -0.0049(4) 0.5722(5) 0.0283(14) Uani 1 1 d .
C2 C 0.5831(4) -0.0661(4) 0.6252(5) 0.0300(14) Uani 1 1 d .
C3 C 0.5912(4) 0.0479(4) 0.5342(5) 0.0258(13) Uani 1 1 d .
C4 C 0.6034(4) 0.1728(4) 0.4387(5) 0.0263(13) Uani 1 1 d .
C5 C 0.5684(4) 0.1593(4) 0.3525(5) 0.0276(13) Uani 1 1 d .
H5 H 0.560048 0.103248 0.329270 0.033 Uiso 1 1 calc R
C6 C 0.5454(4) 0.2297(5) 0.2998(5) 0.0305(15) Uani 1 1 d .
H6 H 0.521267 0.221493 0.239628 0.037 Uiso 1 1 calc R
C7 C 0.5572(3) 0.3125(4) 0.3336(5) 0.0278(14) Uani 1 1 d .
H7 H 0.541963 0.360728 0.297367 0.033 Uiso 1 1 calc R
C8 C 0.5917(3) 0.3213(4) 0.4212(5) 0.0243(13) Uani 1 1 d .
C9 C 0.6148(3) 0.2531(4) 0.4763(5) 0.0260(13) Uani 1 1 d .
H9 H 0.637459 0.260998 0.537385 0.031 Uiso 1 1 calc R
C10 C 0.5619(3) 0.4475(4) 0.5086(5) 0.0221(12) Uani 1 1 d .
C11 C 0.5432(4) 0.5651(4) 0.5907(5) 0.0285(14) Uani 1 1 d .
C12 C 0.4510(4) 0.4714(4) 0.5777(5) 0.0244(13) Uani 1 1 d .
C13 C 0.3354(4) 0.4920(4) 0.6623(5) 0.0278(13) Uani 1 1 d .
H13A H 0.317371 0.544761 0.630813 0.033 Uiso 1 1 calc R
H13B H 0.364993 0.507846 0.719915 0.033 Uiso 1 1 calc R
C14 C 0.2690(4) 0.4363(4) 0.6896(5) 0.0272(13) Uani 1 1 d .
H14A H 0.229356 0.471627 0.720233 0.033 Uiso 1 1 calc R
H14B H 0.247033 0.410680 0.630983 0.033 Uiso 1 1 calc R
C15 C 0.2870(4) 0.3974(5) 0.8526(5) 0.0299(16) Uani 1 1 d .
H15A H 0.233465 0.408087 0.870327 0.036 Uiso 1 1 calc R
H15B H 0.315858 0.450975 0.860837 0.036 Uiso 1 1 calc R
C16 C 0.3195(4) 0.3297(5) 0.9149(5) 0.0325(15) Uani 1 1 d .
H16A H 0.374602 0.323478 0.902572 0.039 Uiso 1 1 calc R
H16B H 0.312311 0.344566 0.983259 0.039 Uiso 1 1 calc R
C17 C 0.3030(5) 0.1827(6) 0.9534(7) 0.047(2) Uani 1 1 d .
H17A H 0.292585 0.196599 1.021370 0.056 Uiso 1 1 calc R
H17B H 0.357923 0.171098 0.946192 0.056 Uiso 1 1 calc R
C18 C 0.2576(6) 0.1071(6) 0.9231(7) 0.052(2) Uani 1 1 d .
H18A H 0.271102 0.056672 0.962225 0.063 Uiso 1 1 calc R
H18B H 0.202654 0.118387 0.930460 0.063 Uiso 1 1 calc R
C19 C 0.2411(8) 0.0164(6) 0.7913(9) 0.077(4) Uani 1 1 d .
H19A H 0.254909 -0.032134 0.833028 0.093 Uiso 1 1 calc R
H19B H 0.185143 0.022548 0.791213 0.093 Uiso 1 1 calc R
C20 C 0.2682(9) 0.0032(6) 0.6972(10) 0.095(5) Uani 1 1 d .
H20A H 0.236921 -0.041431 0.666304 0.114 Uiso 1 1 calc R
H20B H 0.320942 -0.018477 0.700836 0.114 Uiso 1 1 calc R
C21 C 0.2842(4) 0.0603(5) 0.5376(7) 0.0395(19) Uani 1 1 d .
H21A H 0.257551 0.101721 0.495971 0.047 Uiso 1 1 calc R
H21B H 0.265190 0.002704 0.521708 0.047 Uiso 1 1 calc R
C22 C 0.3683(4) 0.0645(5) 0.5180(6) 0.0317(14) Uani 1 1 d .
H22A H 0.378119 0.059409 0.448344 0.038 Uiso 1 1 calc R
H22B H 0.389312 0.119334 0.540645 0.038 Uiso 1 1 calc R
C23 C 0.3534(5) 0.3147(6) 0.3906(6) 0.051(2) Uani 1 1 d .
H23A H 0.312741 0.314397 0.342684 0.076 Uiso 1 1 calc GR
H23B H 0.393768 0.275586 0.370663 0.076 Uiso 1 1 calc GR
H23C H 0.374079 0.372384 0.396516 0.076 Uiso 1 1 calc GR
C24 C 0.3232(4) 0.2876(5) 0.4824(5) 0.0333(15) Uani 1 1 d .
I1 I 0.55074(2) 0.08888(2) 0.81717(4) 0.03511(13) Uani 1 1 d .
I2 I 0.02442(2) 0.08832(3) 0.81773(4) 0.03854(13) Uani 1 1 d .
N8 N 0.7220(5) 0.2137(8) 0.1756(11) 0.090(4) Uani 1 1 d .
C25 C 0.6151(6) 0.2354(6) 0.0482(10) 0.067(3) Uani 1 1 d .
H25A H 0.638367 0.237836 -0.015510 0.101 Uiso 1 1 calc GR
H25B H 0.587896 0.288638 0.060799 0.101 Uiso 1 1 calc GR
H25C H 0.579357 0.187567 0.050838 0.101 Uiso 1 1 calc GR
C26 C 0.6758(7) 0.2231(6) 0.1225(11) 0.065(3) Uani 1 1 d .

loop_
_atom_site_aniso_label
_atom_site_aniso_U_11
_atom_site_aniso_U_22
_atom_site_aniso_U_33
_atom_site_aniso_U_23
_atom_site_aniso_U_13
_atom_site_aniso_U_12
Ca1 0.0190(5) 0.0260(6) 0.0304(7) -0.0033(6) 0.0000(5) 0.0000(5)
Cl1 0.0422(9) 0.0230(7) 0.0433(10) 0.0060(7) -0.0068(8) -0.0004(6)
Cl2 0.0439(10) 0.0328(8) 0.0518(11) -0.0198(8) 0.0201(9) -0.0180(8)
O1 0.021(2) 0.034(2) 0.046(3) 0.000(2) 0.003(2) -0.003(2)
O2 0.020(2) 0.029(2) 0.045(3) 0.011(2) -0.003(2) -0.0025(18)
O3 0.024(2) 0.024(2) 0.043(3) -0.010(2) 0.008(2) -0.0043(18)
O4 0.024(2) 0.026(2) 0.042(3) -0.005(2) 0.011(2) -0.0048(19)
O5 0.018(2) 0.028(2) 0.022(2) -0.0025(19) 0.0006(16) 0.0012(16)
O6 0.031(2) 0.039(3) 0.032(3) 0.004(2) -0.007(2) -0.002(2)
O7 0.057(3) 0.029(2) 0.058(4) 0.004(3) -0.015(4) 0.001(2)
O8 0.036(3) 0.038(3) 0.055(4) -0.018(3) 0.021(3) -0.010(2)
O9 0.020(2) 0.039(3) 0.081(5) -0.004(3) -0.010(3) 0.004(2)
O10 0.0218(19) 0.035(2) 0.038(3) -0.001(2) 0.002(2) 0.0008(19)
N1 0.025(3) 0.027(2) 0.038(3) 0.000(3) -0.001(3) -0.002(2)
N2 0.024(3) 0.023(3) 0.032(3) 0.001(2) -0.003(2) 0.000(2)
N3 0.018(3) 0.025(3) 0.032(3) -0.001(2) -0.003(2) -0.003(2)
N4 0.025(3) 0.028(3) 0.033(3) -0.004(2) 0.004(2) -0.004(2)
N5 0.028(3) 0.024(3) 0.031(3) -0.007(2) 0.007(2) -0.005(2)
N6 0.021(3) 0.021(2) 0.029(3) -0.003(2) 0.001(2) -0.005(2)
N7 0.032(3) 0.038(3) 0.037(4) -0.006(3) 0.001(3) -0.002(3)
C1 0.025(3) 0.026(3) 0.034(4) -0.002(3) 0.001(3) 0.000(3)
C2 0.036(4) 0.019(3) 0.035(4) -0.007(3) 0.001(3) -0.006(3)
C3 0.028(3) 0.020(3) 0.030(3) -0.001(2) 0.000(3) 0.000(2)
C4 0.020(3) 0.024(3) 0.035(4) 0.003(3) 0.000(3) 0.002(2)
C5 0.027(3) 0.023(3) 0.033(3) -0.002(2) -0.002(3) -0.003(3)
C6 0.031(3) 0.039(3) 0.022(4) -0.003(3) -0.008(2) -0.001(3)
C7 0.021(3) 0.030(3) 0.032(4) 0.002(3) -0.002(3) 0.001(2)
C8 0.020(3) 0.021(3) 0.031(3) -0.008(2) 0.005(2) -0.001(2)
C9 0.019(3) 0.031(3) 0.028(3) 0.000(3) 0.002(2) -0.003(2)
C10 0.015(3) 0.020(3) 0.031(3) -0.001(2) -0.001(2) 0.000(2)
C11 0.033(4) 0.024(3) 0.029(4) 0.000(3) 0.007(3) -0.006(3)
C12 0.022(3) 0.022(3) 0.029(3) -0.001(3) 0.003(3) -0.003(2)
C13 0.023(3) 0.023(3) 0.038(4) 0.001(3) 0.010(3) 0.003(2)
C14 0.017(3) 0.029(3) 0.036(4) 0.001(3) -0.001(3) 0.002(2)
C15 0.033(4) 0.033(3) 0.024(3) -0.008(3) 0.002(3) -0.006(3)
C16 0.028(3) 0.046(4) 0.023(3) -0.002(3) -0.007(3) -0.005(3)
C17 0.049(4) 0.051(5) 0.040(4) 0.014(4) -0.010(4) -0.006(4)
C18 0.060(6) 0.048(5) 0.049(5) 0.018(4) -0.008(5) -0.005(4)
C19 0.097(8) 0.036(4) 0.099(10) 0.011(5) 0.012(7) -0.009(5)
C20 0.151(12) 0.036(5) 0.098(10) -0.016(5) 0.075(10) -0.033(6)
C21 0.020(3) 0.040(4) 0.059(5) -0.023(4) 0.003(3) -0.002(3)
C22 0.022(3) 0.036(3) 0.036(4) -0.005(3) 0.001(3) 0.004(3)
C23 0.052(5) 0.070(6) 0.031(4) 0.000(4) 0.006(4) -0.009(4)
C24 0.027(3) 0.039(4) 0.034(4) -0.009(3) 0.000(3) 0.003(3)
I1 0.0362(2) 0.0296(2) 0.0395(2) 0.0038(2) -0.0031(3) 0.00080(16)
I2 0.0313(2) 0.0412(2) 0.0431(3) 0.0045(2) 0.0017(3) -0.00490(17)
N8 0.048(5) 0.086(8) 0.138(12) 0.025(8) 0.021(6) -0.005(5)
C25 0.072(7) 0.049(5) 0.081(8) -0.006(5) 0.027(6) -0.013(5)
C26 0.053(6) 0.046(5) 0.097(9) -0.001(6) 0.032(6) -0.005(5)

loop_
_atom_type_symbol
_atom_type_description
_atom_type_scat_dispersion_real
_atom_type_scat_dispersion_imag
_atom_type_scat_source
C C 0.0033 0.0016 'International Tables Vol C Tables 4.2.6.8 and 6.1.1.4'
H H 0.0000 0.0000 'International Tables Vol C Tables 4.2.6.8 and 6.1.1.4'
Ca Ca 0.2262 0.3064 'International Tables Vol C Tables 4.2.6.8 and 6.1.1.4'
Cl Cl 0.1484 0.1585 'International Tables Vol C Tables 4.2.6.8 and 6.1.1.4'
I I -0.4742 1.8119 'International Tables Vol C Tables 4.2.6.8 and 6.1.1.4'
N N 0.0061 0.0033 'International Tables Vol C Tables 4.2.6.8 and 6.1.1.4'
O O 0.0106 0.0060 'International Tables Vol C Tables 4.2.6.8 and 6.1.1.4'

loop_
_geom_angle_atom_site_label_1
_geom_angle_atom_site_label_2
_geom_angle_atom_site_label_3
_geom_angle
O5 Ca1 O8 160.8(2)
O5 Ca1 N7 82.57(19)
O6 Ca1 O5 66.94(16)
O6 Ca1 O8 131.7(2)
O6 Ca1 N7 149.30(18)
O7 Ca1 O5 133.9(2)
O7 Ca1 O6 67.0(2)
O7 Ca1 O8 65.1(3)
O7 Ca1 N7 143.2(3)
O8 Ca1 N7 79.0(2)
O9 Ca1 O5 82.02(17)
O9 Ca1 O6 87.1(2)
O9 Ca1 O7 94.3(2)
O9 Ca1 O8 101.4(2)
O9 Ca1 O10 168.3(2)
O9 Ca1 N7 85.2(2)
O10 Ca1 O5 86.28(16)
O10 Ca1 O6 87.41(17)
O10 Ca1 O7 93.13(19)
O10 Ca1 O8 89.97(19)
O10 Ca1 N7 94.3(2)
C1 O1 C22 115.6(5)
C3 O2 C4 119.5(5)
C10 O3 C8 119.6(5)
C12 O4 C13 117.5(5)
C14 O5 Ca1 126.0(4)
C15 O5 Ca1 117.6(4)
C15 O5 C14 111.2(5)
C16 O6 Ca1 113.0(4)
C17 O6 Ca1 113.7(5)
C17 O6 C16 112.8(6)
C18 O7 Ca1 116.8(5)
C19 O7 Ca1 120.8(7)
C19 O7 C18 109.9(8)
C20 O8 Ca1 115.2(6)
C21 O8 Ca1 128.2(5)
C21 O8 C20 112.7(7)
Ca1 O9 H9A 127.9
Ca1 O9 H9B 127.6
H9A O9 H9B 104.5
Ca1 O10 H10A 127.8
Ca1 O10 H10B 127.7
H10A O10 H10B 104.5
C2 N1 C1 110.9(6)
C2 N2 C3 112.4(6)
C1 N3 C3 112.7(6)
C11 N4 C10 110.5(6)
C11 N5 C12 111.8(6)
C12 N6 C10 112.9(5)
C24 N7 Ca1 164.7(6)
O1 C1 N1 113.1(6)
N3 C1 O1 119.2(6)
N3 C1 N1 127.7(6)
N1 C2 Cl1 116.5(5)
N2 C2 Cl1 114.3(5)
N2 C2 N1 129.2(7)
N2 C3 O2 113.7(6)
N2 C3 N3 126.9(6)
N3 C3 O2 119.3(6)
C5 C4 O2 121.2(6)
C5 C4 C9 122.7(6)
C9 C4 O2 115.8(6)
C4 C5 H5 120.8
C4 C5 C6 118.3(6)
C6 C5 H5 120.8
C5 C6 H6 119.4
C5 C6 C7 121.2(6)
C7 C6 H6 119.4
C6 C7 H7 121.3
C8 C7 C6 117.4(6)
C8 C7 H7 121.3
C7 C8 O3 119.3(6)
C7 C8 C9 123.3(6)
C9 C8 O3 117.2(6)
C4 C9 C8 117.0(6)
C4 C9 H9 121.5
C8 C9 H9 121.5
O3 C10 N4 111.0(5)
N6 C10 O3 121.4(5)
N6 C10 N4 127.6(6)
N4 C11 Cl2 114.6(5)
N5 C11 Cl2 115.5(5)
N5 C11 N4 129.9(7)
O4 C12 N5 119.2(6)
O4 C12 N6 113.7(5)
N6 C12 N5 127.1(6)
O4 C13 H13A 110.4
O4 C13 H13B 110.4
O4 C13 C14 106.5(5)
H13A C13 H13B 108.6
C14 C13 H13A 110.4
C14 C13 H13B 110.4
O5 C14 C13 111.6(5)
O5 C14 H14A 109.3
O5 C14 H14B 109.3
C13 C14 H14A 109.3
C13 C14 H14B 109.3
H14A C14 H14B 108.0
O5 C15 H15A 110.0
O5 C15 H15B 110.0
O5 C15 C16 108.5(6)
H15A C15 H15B 108.4
C16 C15 H15A 110.0
C16 C15 H15B 110.0
O6 C16 C15 107.6(5)
O6 C16 H16A 110.2
O6 C16 H16B 110.2
C15 C16 H16A 110.2
C15 C16 H16B 110.2
H16A C16 H16B 108.5
O6 C17 H17A 110.4
O6 C17 H17B 110.4
O6 C17 C18 106.6(7)
H17A C17 H17B 108.6
C18 C17 H17A 110.4
C18 C17 H17B 110.4
O7 C18 C17 105.8(8)
O7 C18 H18A 110.6
O7 C18 H18B 110.6
C17 C18 H18A 110.6
C17 C18 H18B 110.6
H18A C18 H18B 108.7
O7 C19 H19A 110.5
O7 C19 H19B 110.5
H19A C19 H19B 108.7
C20 C19 O7 106.1(9)
C20 C19 H19A 110.5
C20 C19 H19B 110.5
O8 C20 H20A 108.7
O8 C20 H20B 108.7
C19 C20 O8 114.4(9)
C19 C20 H20A 108.7
C19 C20 H20B 108.7
H20A C20 H20B 107.6
O8 C21 H21A 109.3
O8 C21 H21B 109.3
O8 C21 C22 111.5(6)
H21A C21 H21B 108.0
C22 C21 H21A 109.3
C22 C21 H21B 109.3
O1 C22 C21 107.1(6)
O1 C22 H22A 110.3
O1 C22 H22B 110.3
C21 C22 H22A 110.3
C21 C22 H22B 110.3
H22A C22 H22B 108.6
H23A C23 H23B 109.5
H23A C23 H23C 109.5
H23B C23 H23C 109.5
C24 C23 H23A 109.5
C24 C23 H23B 109.5
C24 C23 H23C 109.5
N7 C24 C23 177.9(8)
H25A C25 H25B 109.5
H25A C25 H25C 109.5
H25B C25 H25C 109.5
C26 C25 H25A 109.5
C26 C25 H25B 109.5
C26 C25 H25C 109.5
N8 C26 C25 178.2(13)

loop_
_geom_bond_atom_site_label_1
_geom_bond_atom_site_label_2
_geom_bond_distance
Ca1 O5 2.442(5)
Ca1 O6 2.429(7)
Ca1 O7 2.403(7)
Ca1 O8 2.493(5)
Ca1 O9 2.328(5)
Ca1 O10 2.334(5)
Ca1 N7 2.504(8)
Cl1 C2 1.732(7)
Cl2 C11 1.735(7)
O1 C1 1.333(7)
O1 C22 1.447(9)
O2 C3 1.338(8)
O2 C4 1.417(7)
O3 C8 1.419(7)
O3 C10 1.341(8)
O4 C12 1.326(8)
O4 C13 1.452(8)
O5 C14 1.441(8)
O5 C15 1.440(9)
O6 C16 1.441(8)
O6 C17 1.425(10)
O7 C18 1.434(13)
O7 C19 1.431(12)
O8 C20 1.460(13)
O8 C21 1.444(10)
O9 H9A 0.9040
O9 H9B 0.9042
O10 H10A 0.8878
O10 H10B 0.8871
N1 C1 1.351(9)
N1 C2 1.324(9)
N2 C2 1.316(9)
N2 C3 1.332(8)
N3 C1 1.323(9)
N3 C3 1.335(8)
N4 C10 1.354(8)
N4 C11 1.321(9)
N5 C11 1.320(9)
N5 C12 1.337(8)
N6 C10 1.327(8)
N6 C12 1.326(8)
N7 C24 1.136(10)
C4 C5 1.369(10)
C4 C9 1.380(9)
C5 H5 0.9500
C5 C6 1.387(9)
C6 H6 0.9500
C6 C7 1.399(9)
C7 H7 0.9500
C7 C8 1.372(9)
C8 C9 1.380(9)
C9 H9 0.9500
C13 H13A 0.9900
C13 H13B 0.9900
C13 C14 1.509(9)
C14 H14A 0.9900
C14 H14B 0.9900
C15 H15A 0.9900
C15 H15B 0.9900
C15 C16 1.488(10)
C16 H16A 0.9900
C16 H16B 0.9900
C17 H17A 0.9900
C17 H17B 0.9900
C17 C18 1.492(12)
C18 H18A 0.9900
C18 H18B 0.9900
C19 H19A 0.9900
C19 H19B 0.9900
C19 C20 1.413(16)
C20 H20A 0.9900
C20 H20B 0.9900
C21 H21A 0.9900
C21 H21B 0.9900
C21 C22 1.508(9)
C22 H22A 0.9900
C22 H22B 0.9900
C23 H23A 0.9800
C23 H23B 0.9800
C23 H23C 0.9800
C23 C24 1.451(11)
N8 C26 1.109(17)
C25 H25A 0.9800
C25 H25B 0.9800
C25 H25C 0.9800
C25 C26 1.503(19)

loop_
_geom_hbond_atom_site_label_D
_geom_hbond_atom_site_label_H
_geom_hbond_atom_site_label_A
_geom_hbond_distance_DH
_geom_hbond_distance_HA
_geom_hbond_distance_DA
_geom_hbond_angle_DHA
_geom_hbond_site_symmetry_A
O9 H9A I1 0.90 2.55 3.442(5) 168.3 .
O9 H9B I2 0.90 2.92 3.681(5) 143.0 3
O10 H10A I2 0.89 2.60 3.481(5) 174.0 .
O10 H10B I1 0.89 2.97 3.533(5) 123.3 3_455
